data_2242284
loop_
_publ_author_name
'Wahedy, Kanan'
'Abu Thaher, Bassam'
'Schollmeyer, Dieter'
'Almasri, Ihab'
'Morjan, Rami'
'Qeshta, Basem'
'Deigner, Hans-Peter'

_publ_section_title
;
 Crystal structures of pure
 3-(4-bromo-2-chlorophenyl)-1-(pyridin-4-yl)benzo[4,5]imidazo[1,2-<i>d</i>][1,2,4]triazin-4(3<i>H</i>)-one
 and contaminated with
 3-(4-bromophenyl)-1-(pyridin-4-yl)benzo[4,5]imidazo[1,2-<i>d</i>][1,2,4]triazin-4(3<i>H</i>)-one
;
_journal_coeditor_code BT6995
_journal_issue 9
_journal_name_full 'Acta Crystallographica Section E'
_journal_page_first 1341
_journal_page_last 1343
_journal_paper_doi 10.1107/S2056989017011732
_journal_volume 73
_journal_year 2017
_chemical_formula_iupac 'C20 H12 Br N5 O, 0.143C20 H11 Br Cl N5 O'
_chemical_formula_moiety '7(C20 H12 Br N5 O), C20 H11 Br Cl N5 O'
_chemical_formula_sum 'C20 H11.88 Br Cl0.12 N5 O'
_chemical_formula_weight 422.56
_chemical_name_systematic
'3-(4-Bromo-2-chlorophenyl)-1-(pyridin-4-yl)benzo[4,5]imidazo[1,2-<i>d</i>][1,2,4]triazin-4(3<i>H</i>)-one--3-(4-bromophenyl)-1-(pyridin-4-yl)benzo[4,5]imidazo[1,2-<i>d</i>][1,2,4]triazin-4(3<i>H</i>)-one (1/7)'
_space_group_crystal_system monoclinic
_space_group_IT_number 15
_space_group_name_Hall '-C 2yc'
_space_group_name_H-M_alt 'C 1 2/c 1'
_symmetry_space_group_name_Hall '-C 2yc'
_symmetry_space_group_name_H-M 'C 1 2/c 1'
_atom_sites_solution_hydrogens geom
_audit_creation_method SHELXL-2014/7
_cell_angle_alpha 90
_cell_angle_beta 90.955(6)
_cell_angle_gamma 90
_cell_formula_units_Z 8
_cell_length_a 25.7608(18)
_cell_length_b 11.0507(5)
_cell_length_c 12.2709(10)
_cell_measurement_reflns_used 9637
_cell_measurement_temperature 193(2)
_cell_measurement_theta_max 28.20
_cell_measurement_theta_min 2.01
_cell_volume 3492.7(4)
_computing_cell_refinement
;
X-AREA (Stoe & Cie 2006)
;
_computing_data_collection
;
X-AREA (Stoe & Cie 2006)
;
_computing_data_reduction
;
X-RED32 (Stoe & Cie 2006)
;
_computing_publication_material
;
SHELXL2014 (Sheldrick, 2015b)
;
_computing_structure_refinement
;
SHELXL2014 (Sheldrick, 2015b)
;
_computing_structure_solution
;
SHELXT (Sheldrick, 2015a)
;
_diffrn_ambient_temperature 193(2)
_diffrn_detector_area_resol_mean 6.67
_diffrn_measured_fraction_theta_full 0.999
_diffrn_measured_fraction_theta_max 0.997
_diffrn_measurement_device '2-circle goniometer'
_diffrn_measurement_device_type 'Stoe IPDS 2T'
_diffrn_measurement_method 'rotation method'
_diffrn_radiation_type MoK\a
_diffrn_radiation_wavelength 0.71073
_diffrn_reflns_av_R_equivalents 0.0413
_diffrn_reflns_limit_h_max 34
_diffrn_reflns_limit_h_min -34
_diffrn_reflns_limit_k_max 14
_diffrn_reflns_limit_k_min -14
_diffrn_reflns_limit_l_max 16
_diffrn_reflns_limit_l_min -16
_diffrn_reflns_number 11699
_diffrn_reflns_theta_full 25.242
_diffrn_reflns_theta_max 28.268
_diffrn_reflns_theta_min 2.595
_exptl_absorpt_coefficient_mu 2.394
_exptl_absorpt_correction_T_max 0.7435
_exptl_absorpt_correction_T_min 0.4879
_exptl_absorpt_correction_type integration
_exptl_absorpt_process_details
;
(X-RED32; Stoe & Cie 2006)
;
_exptl_crystal_colour colourless
_exptl_crystal_density_diffrn 1.607
_exptl_crystal_description needle
_exptl_crystal_F_000 1696
_exptl_crystal_size_max 0.280
_exptl_crystal_size_mid 0.260
_exptl_crystal_size_min 0.120
_refine_diff_density_max 0.646
_refine_diff_density_min -0.687
_refine_ls_extinction_method none
_refine_ls_goodness_of_fit_ref 1.026
_refine_ls_hydrogen_treatment constr
_refine_ls_matrix_type full
_refine_ls_number_parameters 253
_refine_ls_number_reflns 4317
_refine_ls_number_restraints 0
_refine_ls_restrained_S_all 1.026
_refine_ls_R_factor_all 0.1095
_refine_ls_R_factor_gt 0.0507
_refine_ls_shift/su_max 0.000
_refine_ls_shift/su_mean 0.000
_refine_ls_structure_factor_coef Fsqd
_refine_ls_weighting_details 'w=1/[\s^2^(Fo^2^)+(0.0663P)^2^+0.8550P] where P=(Fo^2^+2Fc^2^)/3'
_refine_ls_weighting_scheme calc
_refine_ls_wR_factor_gt 0.1153
_refine_ls_wR_factor_ref 0.1419
_reflns_number_gt 2369
_reflns_number_total 4317
_reflns_threshold_expression 'I > 2\s(I)'
_cod_data_source_file bt6995sup1.cif
_cod_data_source_block 1
_cod_database_code 2242284
_shelx_space_group_comment
;
The symmetry employed for this shelxl refinement is uniquely defined
by the following loop, which should always be used as a source of
symmetry information in preference to the above space-group names.
They are only intended as comments.
;
_shelx_estimated_absorpt_t_min 0.554
_shelx_estimated_absorpt_t_max 0.762

loop_
_space_group_symop_operation_xyz
'x, y, z'
'-x, y, -z+1/2'
'x+1/2, y+1/2, z'
'-x+1/2, y+1/2, -z+1/2'
'-x, -y, -z'
'x, -y, z-1/2'
'-x+1/2, -y+1/2, -z'
'x+1/2, -y+1/2, z-1/2'

loop_
_atom_site_type_symbol
_atom_site_label
_atom_site_fract_x
_atom_site_fract_y
_atom_site_fract_z
_atom_site_U_iso_or_equiv
_atom_site_adp_type
_atom_site_calc_flag
_atom_site_occupancy
_atom_site_disorder_assembly
_atom_site_disorder_group
Br Br1 -0.02345(2) 0.15248(4) 0.54904(4) 0.06608(19) Uani d 1 . .
N N1 0.11796(12) 0.5865(3) 0.4925(2) 0.0379(7) Uani d 1 . .
C C2 0.14764(14) 0.6114(4) 0.4030(3) 0.0390(8) Uani d 1 . .
C C3 0.17585(14) 0.7263(4) 0.4112(3) 0.0399(8) Uani d 1 . .
N N4 0.20640(12) 0.7717(3) 0.3376(3) 0.0467(8) Uani d 1 . .
C C5 0.22548(14) 0.8765(4) 0.3860(3) 0.0448(9) Uani d 1 . .
C C6 0.25926(16) 0.9629(5) 0.3428(4) 0.0548(11) Uani d 1 . .
H H6 0.2727 0.9540 0.2717 0.066 Uiso calc 1 . .
C C7 0.27228(16) 1.0608(5) 0.4064(4) 0.0580(12) Uani d 1 . .
H H7 0.2945 1.1213 0.3779 0.070 Uiso calc 1 . .
C C8 0.25371(17) 1.0735(4) 0.5117(4) 0.0558(11) Uani d 1 . .
H H8 0.2642 1.1420 0.5534 0.067 Uiso calc 1 . .
C C9 0.22053(15) 0.9903(4) 0.5579(3) 0.0483(10) Uani d 1 . .
H H9 0.2084 0.9987 0.6302 0.058 Uiso calc 1 . .
C C10 0.20604(14) 0.8931(4) 0.4914(3) 0.0421(9) Uani d 1 . .
N N11 0.17314(11) 0.7939(3) 0.5062(2) 0.0366(7) Uani d 1 . .
C C12 0.14121(14) 0.7566(3) 0.5906(3) 0.0361(8) Uani d 1 . .
N N13 0.11540(11) 0.6577(3) 0.5851(2) 0.0374(6) Uani d 1 . .
C C14 0.08654(14) 0.4794(3) 0.5007(3) 0.0385(8) Uani d 1 . .
C C15 0.08749(17) 0.4173(4) 0.5986(3) 0.0481(9) Uani d 1 . .
H H15 0.1104 0.4414 0.6560 0.058 Uiso calc 1 . .
C C16 0.05456(17) 0.3193(4) 0.6119(4) 0.0523(10) Uani d 1 . .
H H16 0.0545 0.2761 0.6788 0.063 Uiso calc 1 . .
C C17 0.02186(16) 0.2848(4) 0.5275(4) 0.0485(9) Uani d 1 . .
C C18 0.02157(15) 0.3456(4) 0.4294(3) 0.0467(9) Uani d 1 . .
H H18 -0.0009 0.3203 0.3717 0.056 Uiso calc 1 . .
C C19 0.05422(15) 0.4436(4) 0.4156(3) 0.0441(9) Uani d 1 . .
H H19 0.0544 0.4860 0.3483 0.053 Uiso calc 0.875 A 1
O O20 0.15031(10) 0.5434(3) 0.3248(2) 0.0490(7) Uani d 1 . .
Cl Cl1 0.0394(3) 0.5181(8) 0.3084(6) 0.0457(17) Uani d 0.125 B 2
C C21 0.13313(13) 0.8320(3) 0.6879(3) 0.0366(8) Uani d 1 . .
C C22 0.11511(16) 0.9496(4) 0.6782(3) 0.0461(9) Uani d 1 . .
H H22 0.1102 0.9862 0.6088 0.055 Uiso calc 1 . .
C C23 0.10454(18) 1.0123(4) 0.7731(4) 0.0550(11) Uani d 1 . .
H H23 0.0923 1.0931 0.7663 0.066 Uiso calc 1 . .
N N24 0.11042(14) 0.9671(3) 0.8731(3) 0.0533(9) Uani d 1 . .
C C25 0.12787(16) 0.8544(4) 0.8800(3) 0.0479(9) Uani d 1 . .
H H25 0.1328 0.8206 0.9506 0.057 Uiso calc 1 . .
C C26 0.13934(14) 0.7828(3) 0.7911(3) 0.0414(8) Uani d 1 . .
H H26 0.1512 0.7020 0.8006 0.050 Uiso calc 1 . .

loop_
_atom_site_aniso_label
_atom_site_aniso_U_11
_atom_site_aniso_U_22
_atom_site_aniso_U_33
_atom_site_aniso_U_12
_atom_site_aniso_U_13
_atom_site_aniso_U_23
Br1 0.0666(3) 0.0435(2) 0.0878(4) -0.0127(2) -0.0093(2) 0.0036(2)
N1 0.0417(16) 0.0385(16) 0.0337(15) 0.0010(14) 0.0011(13) -0.0041(13)
C2 0.0370(19) 0.051(2) 0.0291(18) 0.0038(17) 0.0010(14) -0.0004(16)
C3 0.0360(18) 0.051(2) 0.0334(18) 0.0052(17) 0.0037(15) 0.0040(16)
N4 0.0416(17) 0.059(2) 0.0402(17) 0.0040(16) 0.0064(14) 0.0069(16)
C5 0.0339(18) 0.060(3) 0.040(2) 0.0046(18) 0.0047(15) 0.0128(18)
C6 0.042(2) 0.072(3) 0.051(2) 0.000(2) 0.0030(18) 0.023(2)
C7 0.043(2) 0.066(3) 0.066(3) -0.008(2) -0.001(2) 0.029(2)
C8 0.049(2) 0.056(3) 0.063(3) -0.013(2) -0.006(2) 0.015(2)
C9 0.044(2) 0.054(2) 0.047(2) -0.0078(19) -0.0043(17) 0.0080(19)
C10 0.0340(18) 0.046(2) 0.047(2) 0.0005(16) 0.0012(16) 0.0134(17)
N11 0.0346(15) 0.0443(17) 0.0309(14) -0.0018(14) 0.0033(12) 0.0035(13)
C12 0.0374(18) 0.0374(19) 0.0336(18) 0.0012(16) 0.0028(14) 0.0028(15)
N13 0.0421(16) 0.0377(16) 0.0325(14) 0.0008(15) 0.0029(12) -0.0019(13)
C14 0.0402(19) 0.0352(18) 0.0401(19) 0.0040(16) 0.0012(15) -0.0012(15)
C15 0.056(2) 0.047(2) 0.041(2) -0.0043(19) -0.0080(18) 0.0052(17)
C16 0.061(3) 0.045(2) 0.051(2) -0.006(2) -0.007(2) 0.0074(18)
C17 0.045(2) 0.038(2) 0.063(3) 0.0010(18) 0.0004(19) -0.0059(19)
C18 0.042(2) 0.048(2) 0.050(2) -0.0033(19) -0.0043(17) -0.0087(19)
C19 0.044(2) 0.048(2) 0.0399(19) 0.0084(18) -0.0026(16) -0.0065(17)
O20 0.0469(15) 0.0637(18) 0.0365(13) -0.0008(14) 0.0049(12) -0.0113(13)
Cl1 0.044(4) 0.055(5) 0.038(4) 0.007(3) 0.000(3) 0.008(3)
C21 0.0357(17) 0.0354(19) 0.0387(18) -0.0030(15) 0.0029(14) -0.0012(15)
C22 0.057(2) 0.038(2) 0.044(2) 0.0027(18) -0.0002(18) -0.0005(16)
C23 0.066(3) 0.038(2) 0.061(3) 0.003(2) -0.002(2) -0.0052(19)
N24 0.055(2) 0.050(2) 0.054(2) -0.0016(17) 0.0052(17) -0.0159(17)
C25 0.051(2) 0.049(2) 0.043(2) -0.006(2) 0.0061(17) -0.0021(19)
C26 0.045(2) 0.040(2) 0.0388(19) 0.0022(17) 0.0018(16) -0.0001(16)

loop_
_atom_type_symbol
_atom_type_description
_atom_type_scat_dispersion_real
_atom_type_scat_dispersion_imag
_atom_type_scat_source
C C 0.0033 0.0016 'International Tables Vol C Tables 4.2.6.8 and 6.1.1.4'
H H 0.0000 0.0000 'International Tables Vol C Tables 4.2.6.8 and 6.1.1.4'
O O 0.0106 0.0060 'International Tables Vol C Tables 4.2.6.8 and 6.1.1.4'
Br Br -0.2901 2.4595 'International Tables Vol C Tables 4.2.6.8 and 6.1.1.4'
N N 0.0061 0.0033 'International Tables Vol C Tables 4.2.6.8 and 6.1.1.4'
Cl Cl 0.1484 0.1585 'International Tables Vol C Tables 4.2.6.8 and 6.1.1.4'

loop_
_exptl_crystal_face_index_h
_exptl_crystal_face_index_k
_exptl_crystal_face_index_l
_exptl_crystal_face_perp_dist
0 1 0 0.1152
0 -1 0 0.1088
0 1 1 0.1316
0 -1 -1 0.1384
0 1 -1 0.1411
0 -1 1 0.1479
1 0 0 0.0625
-1 0 0 0.0625

loop_
_geom_angle_atom_site_label_1
_geom_angle_atom_site_label_2
_geom_angle_atom_site_label_3
_geom_angle_site_symmetry_3
_geom_angle
C2 N1 N13 . 125.2(3)
C2 N1 C14 . 122.7(3)
N13 N1 C14 . 112.1(3)
O20 C2 N1 . 122.9(4)
O20 C2 C3 . 123.6(3)
N1 C2 C3 . 113.6(3)
N4 C3 N11 . 114.4(4)
N4 C3 C2 . 126.1(3)
N11 C3 C2 . 119.5(3)
C3 N4 C5 . 103.8(3)
N4 C5 C6 . 128.7(4)
N4 C5 C10 . 111.9(3)
C6 C5 C10 . 119.4(4)
C7 C6 C5 . 118.0(4)
C7 C6 H6 . 121.0
C5 C6 H6 . 121.0
C6 C7 C8 . 121.5(4)
C6 C7 H7 . 119.3
C8 C7 H7 . 119.3
C9 C8 C7 . 122.5(5)
C9 C8 H8 . 118.7
C7 C8 H8 . 118.7
C8 C9 C10 . 115.6(4)
C8 C9 H9 . 122.2
C10 C9 H9 . 122.2
C9 C10 N11 . 133.1(3)
C9 C10 C5 . 122.8(4)
N11 C10 C5 . 104.1(3)
C3 N11 C12 . 120.2(3)
C3 N11 C10 . 105.9(3)
C12 N11 C10 . 133.9(3)
N13 C12 N11 . 121.7(3)
N13 C12 C21 . 116.4(3)
N11 C12 C21 . 121.8(3)
C12 N13 N1 . 119.7(3)
C19 C14 C15 . 121.0(4)
C19 C14 N1 . 121.0(3)
C15 C14 N1 . 117.8(3)
C14 C15 C16 . 119.2(4)
C14 C15 H15 . 120.4
C16 C15 H15 . 120.4
C17 C16 C15 . 119.7(4)
C17 C16 H16 . 120.2
C15 C16 H16 . 120.2
C18 C17 C16 . 121.1(4)
C18 C17 Br1 . 120.3(3)
C16 C17 Br1 . 118.6(3)
C17 C18 C19 . 119.6(4)
C17 C18 H18 . 120.2
C19 C18 H18 . 120.2
C14 C19 C18 . 119.4(4)
C14 C19 Cl1 . 127.5(4)
C18 C19 Cl1 . 111.6(4)
C14 C19 H19 . 120.3
C18 C19 H19 . 120.3
C19 Cl1 Cl1 2 131.6(5)
C22 C21 C26 . 118.7(3)
C22 C21 C12 . 120.9(3)
C26 C21 C12 . 120.2(3)
C21 C22 C23 . 117.9(4)
C21 C22 H22 . 121.1
C23 C22 H22 . 121.1
N24 C23 C22 . 124.5(4)
N24 C23 H23 . 117.8
C22 C23 H23 . 117.8
C25 N24 C23 . 116.4(3)
N24 C25 C26 . 124.3(4)
N24 C25 H25 . 117.9
C26 C25 H25 . 117.9
C25 C26 C21 . 118.3(4)
C25 C26 H26 . 120.9
C21 C26 H26 . 120.9

loop_
_geom_bond_atom_site_label_1
_geom_bond_atom_site_label_2
_geom_bond_site_symmetry_2
_geom_bond_distance
Br1 C17 . 1.892(4)
N1 C2 . 1.377(4)
N1 N13 . 1.384(4)
N1 C14 . 1.439(5)
C2 O20 . 1.221(4)
C2 C3 . 1.465(5)
C3 N4 . 1.308(4)
C3 N11 . 1.388(5)
N4 C5 . 1.387(5)
C5 C6 . 1.401(6)
C5 C10 . 1.407(5)
C6 C7 . 1.372(7)
C6 H6 . 0.9500
C7 C8 . 1.392(7)
C7 H7 . 0.9500
C8 C9 . 1.384(6)
C8 H8 . 0.9500
C9 C10 . 1.396(6)
C9 H9 . 0.9500
C10 N11 . 1.399(5)
N11 C12 . 1.395(4)
C12 N13 . 1.281(5)
C12 C21 . 1.474(5)
C14 C19 . 1.381(5)
C14 C15 . 1.384(5)
C15 C16 . 1.387(6)
C15 H15 . 0.9500
C16 C17 . 1.378(6)
C16 H16 . 0.9500
C17 C18 . 1.377(6)
C18 C19 . 1.384(6)
C18 H18 . 0.9500
C19 Cl1 . 1.593(8)
C19 H19 . 0.9500
Cl1 Cl1 2 2.467(15)
C21 C22 . 1.384(5)
C21 C26 . 1.385(5)
C22 C23 . 1.386(6)
C22 H22 . 0.9500
C23 N24 . 1.331(6)
C23 H23 . 0.9500
N24 C25 . 1.327(5)
C25 C26 . 1.383(5)
C25 H25 . 0.9500
C26 H26 . 0.9500

loop_
_geom_hbond_atom_site_label_D
_geom_hbond_atom_site_label_H
_geom_hbond_atom_site_label_A
_geom_hbond_site_symmetry_A
_geom_hbond_distance_DH
_geom_hbond_distance_HA
_geom_hbond_distance_DA
_geom_hbond_angle_DHA
C6 H6 O20 4 0.95 2.53 3.258(5) 133.7
C15 H15 O20 6_566 0.95 2.30 3.219(5) 161.8
C23 H23 Br1 2_566 0.95 2.97 3.417(4) 110.0

loop_
_geom_torsion_atom_site_label_1
_geom_torsion_atom_site_label_2
_geom_torsion_atom_site_label_3
_geom_torsion_atom_site_label_4
_geom_torsion_site_symmetry_4
_geom_torsion
N13 N1 C2 O20 . 176.9(3)
C14 N1 C2 O20 . -1.5(6)
N13 N1 C2 C3 . -2.5(5)
C14 N1 C2 C3 . 179.0(3)
O20 C2 C3 N4 . 1.0(6)
N1 C2 C3 N4 . -179.5(4)
O20 C2 C3 N11 . -175.8(4)
N1 C2 C3 N11 . 3.7(5)
N11 C3 N4 C5 . 0.0(4)
C2 C3 N4 C5 . -176.9(4)
C3 N4 C5 C6 . -178.4(4)
C3 N4 C5 C10 . 0.5(4)
N4 C5 C6 C7 . 179.2(4)
C10 C5 C6 C7 . 0.4(6)
C5 C6 C7 C8 . 1.5(7)
C6 C7 C8 C9 . -1.2(7)
C7 C8 C9 C10 . -1.0(6)
C8 C9 C10 N11 . -178.3(4)
C8 C9 C10 C5 . 2.9(6)
N4 C5 C10 C9 . 178.3(4)
C6 C5 C10 C9 . -2.7(6)
N4 C5 C10 N11 . -0.8(4)
C6 C5 C10 N11 . 178.3(3)
N4 C3 N11 C12 . 178.9(3)
C2 C3 N11 C12 . -4.0(5)
N4 C3 N11 C10 . -0.5(4)
C2 C3 N11 C10 . 176.7(3)
C9 C10 N11 C3 . -178.2(4)
C5 C10 N11 C3 . 0.7(4)
C9 C10 N11 C12 . 2.6(7)
C5 C10 N11 C12 . -178.5(4)
C3 N11 C12 N13 . 2.9(5)
C10 N11 C12 N13 . -178.0(4)
C3 N11 C12 C21 . -173.6(3)
C10 N11 C12 C21 . 5.5(6)
N11 C12 N13 N1 . -1.5(5)
C21 C12 N13 N1 . 175.2(3)
C2 N1 N13 C12 . 1.5(5)
C14 N1 N13 C12 . -179.9(3)
C2 N1 C14 C19 . -47.3(5)
N13 N1 C14 C19 . 134.1(3)
C2 N1 C14 C15 . 136.3(4)
N13 N1 C14 C15 . -42.3(4)
C19 C14 C15 C16 . -1.4(6)
N1 C14 C15 C16 . 174.9(4)
C14 C15 C16 C17 . 0.5(6)
C15 C16 C17 C18 . 0.5(6)
C15 C16 C17 Br1 . -178.9(3)
C16 C17 C18 C19 . -0.7(6)
Br1 C17 C18 C19 . 178.8(3)
C15 C14 C19 C18 . 1.3(5)
N1 C14 C19 C18 . -175.0(3)
C15 C14 C19 Cl1 . 166.3(5)
N1 C14 C19 Cl1 . -10.0(6)
C17 C18 C19 C14 . -0.2(6)
C17 C18 C19 Cl1 . -167.5(4)
C14 C19 Cl1 Cl1 2 -150.2(4)
C18 C19 Cl1 Cl1 2 15.8(7)
N13 C12 C21 C22 . -120.9(4)
N11 C12 C21 C22 . 55.7(5)
N13 C12 C21 C26 . 53.6(5)
N11 C12 C21 C26 . -129.7(4)
C26 C21 C22 C23 . 0.4(6)
C12 C21 C22 C23 . 175.1(4)
C21 C22 C23 N24 . -0.2(7)
C22 C23 N24 C25 . 0.3(7)
C23 N24 C25 C26 . -0.8(6)
N24 C25 C26 C21 . 1.1(6)
C22 C21 C26 C25 . -0.9(5)
C12 C21 C26 C25 . -175.6(3)

_cod_database_fobs_code 2242284
